data_7108580
loop_
_publ_author_name
'Dmytro Sysoiev'
'Tetyana Yushchenko'
'Elke Scheer'
'Ulrich Groth'
'Ulrich E. Steiner'
'Thomas E. Exner'
'Thomas Huhn'

_publ_section_title
;
 Pronounced effects on switching efficiency of diarylcycloalkenes upon
 cycloalkene ring contraction
;
_journal_name_full Chem.Commun.
_journal_page_first 11355
_journal_paper_doi 10.1039/c2cc35726g
_journal_volume 48
_journal_year 2012
_chemical_formula_moiety 'C16 H10 F4 O2 S2'
_chemical_formula_sum 'C16 H10 F4 O2 S2'
_chemical_formula_weight 374.36
_chemical_name_systematic
;
?
;
_space_group_IT_number 15
_symmetry_cell_setting monoclinic
_symmetry_space_group_name_Hall '-C 2yc'
_symmetry_space_group_name_H-M 'C 1 2/c 1'
_atom_sites_solution_hydrogens geom
_atom_sites_solution_primary direct
_atom_sites_solution_secondary difmap
_audit_creation_method SHELXL-97
_cell_angle_alpha 90.00
_cell_angle_beta 112.593(12)
_cell_angle_gamma 90.00
_cell_formula_units_Z 4
_cell_length_a 21.146(3)
_cell_length_b 8.0742(8)
_cell_length_c 9.9346(17)
_cell_measurement_reflns_used 13320
_cell_measurement_temperature 100(2)
_cell_measurement_theta_max 27.23
_cell_measurement_theta_min 2.03
_cell_volume 1566.0(4)
_computing_cell_refinement 'STOE X-AREA'
_computing_data_collection 'STOE X-AREA'
_computing_data_reduction 'STOE X-RED'
_computing_molecular_graphics 'Ortep-3 for Windows (Farrugia, 1997)'
_computing_publication_material 'SHELXL-97 (Sheldrick, 1997)'
_computing_structure_refinement 'SHELXL-97 (Sheldrick, 1997)'
_computing_structure_solution 'SHELXS-97 (Sheldrick, 1990)'
_diffrn_ambient_temperature 100(2)
_diffrn_detector_area_resol_mean 6.67
_diffrn_measured_fraction_theta_full 0.995
_diffrn_measured_fraction_theta_max 0.995
_diffrn_measurement_device_type 'STOE IPDS 2T'
_diffrn_measurement_method 'rotation method'
_diffrn_radiation_monochromator graphite
_diffrn_radiation_source 'fine-focus sealed tube'
_diffrn_radiation_type MoK\a
_diffrn_radiation_wavelength 0.71073
_diffrn_reflns_av_R_equivalents 0.0813
_diffrn_reflns_av_sigmaI/netI 0.0688
_diffrn_reflns_limit_h_max 26
_diffrn_reflns_limit_h_min -26
_diffrn_reflns_limit_k_max 10
_diffrn_reflns_limit_k_min -10
_diffrn_reflns_limit_l_max 12
_diffrn_reflns_limit_l_min -12
_diffrn_reflns_number 9953
_diffrn_reflns_theta_full 26.71
_diffrn_reflns_theta_max 26.71
_diffrn_reflns_theta_min 2.09
_exptl_absorpt_coefficient_mu 0.390
_exptl_absorpt_correction_T_max 0.9834
_exptl_absorpt_correction_T_min 0.9073
_exptl_absorpt_correction_type integration
_exptl_absorpt_process_details
;
'X-SHAPE 2.07 (03-Aug-2005) Stoe & Cie, Darmstadt, Germany'
;
_exptl_crystal_colour yellow
_exptl_crystal_density_diffrn 1.588
_exptl_crystal_density_method 'not measured'
_exptl_crystal_description block
_exptl_crystal_F_000 760
_exptl_crystal_size_max 0.400
_exptl_crystal_size_mid 0.300
_exptl_crystal_size_min 0.200
_refine_diff_density_max 0.312
_refine_diff_density_min -0.269
_refine_diff_density_rms 0.051
_refine_ls_extinction_method none
_refine_ls_goodness_of_fit_ref 1.078
_refine_ls_hydrogen_treatment constr
_refine_ls_matrix_type full
_refine_ls_number_parameters 110
_refine_ls_number_reflns 1648
_refine_ls_number_restraints 0
_refine_ls_restrained_S_all 1.078
_refine_ls_R_factor_all 0.0500
_refine_ls_R_factor_gt 0.0380
_refine_ls_shift/su_max 0.004
_refine_ls_shift/su_mean 0.000
_refine_ls_structure_factor_coef Fsqd
_refine_ls_weighting_details 'calc w=1/[\s^2^(Fo^2^)+(0.0429P)^2^+2.0850P] where P=(Fo^2^+2Fc^2^)/3'
_refine_ls_weighting_scheme calc
_refine_ls_wR_factor_gt 0.0902
_refine_ls_wR_factor_ref 0.0939
_reflns_number_gt 1437
_reflns_number_total 1648
_reflns_threshold_expression >2sigma(I)
_cod_data_source_file c2cc35726g.txt
_cod_data_source_block 2
_cod_original_sg_symbol_H-M 'C 2/c'
_cod_database_code 7108580

loop_
_symmetry_equiv_pos_as_xyz
'x, y, z'
'-x, y, -z+1/2'
'x+1/2, y+1/2, z'
'-x+1/2, y+1/2, -z+1/2'
'-x, -y, -z'
'x, -y, z-1/2'
'-x+1/2, -y+1/2, -z'
'x+1/2, -y+1/2, z-1/2'

loop_
_atom_site_label
_atom_site_type_symbol
_atom_site_fract_x
_atom_site_fract_y
_atom_site_fract_z
_atom_site_U_iso_or_equiv
_atom_site_adp_type
_atom_site_occupancy
_atom_site_symmetry_multiplicity
_atom_site_calc_flag
_atom_site_refinement_flags
F1 F 0.03943(7) 0.36556(16) 0.43941(14) 0.0410(4) Uani 1 1 d .
F2 F 0.08559(7) 0.35359(16) 0.27912(16) 0.0399(3) Uani 1 1 d .
O1 O 0.29159(8) 0.9268(2) 0.73179(17) 0.0400(4) Uani 1 1 d .
S1 S 0.17254(2) 0.97609(6) 0.43536(5) 0.02649(16) Uani 1 1 d .
C1 C 0.24842(11) 0.8192(3) 0.6974(2) 0.0322(5) Uani 1 1 d .
H1 H 0.2541 0.7316 0.7618 0.039 Uiso 1 1 calc R
C2 C 0.18803(10) 0.8180(3) 0.5613(2) 0.0260(4) Uani 1 1 d .
C3 C 0.13955(10) 0.6971(3) 0.5140(2) 0.0249(4) Uani 1 1 d .
H3 H 0.1401 0.6016 0.5668 0.030 Uiso 1 1 calc R
C4 C 0.08774(9) 0.7331(2) 0.3741(2) 0.0213(4) Uani 1 1 d .
C5 C 0.09963(10) 0.8807(2) 0.3175(2) 0.0228(4) Uani 1 1 d .
C6 C 0.06110(11) 0.9524(3) 0.1695(2) 0.0285(4) Uani 1 1 d .
H6A H 0.0525 0.8673 0.0972 0.043 Uiso 1 1 calc R
H6B H 0.0878 1.0390 0.1508 0.043 Uiso 1 1 calc R
H6C H 0.0184 0.9970 0.1656 0.043 Uiso 1 1 calc R
C7 C 0.03280(10) 0.6168(2) 0.2994(2) 0.0219(4) Uani 1 1 d .
C8 C 0.03611(11) 0.4310(2) 0.3108(2) 0.0277(4) Uani 1 1 d .

loop_
_atom_site_aniso_label
_atom_site_aniso_U_11
_atom_site_aniso_U_22
_atom_site_aniso_U_33
_atom_site_aniso_U_23
_atom_site_aniso_U_13
_atom_site_aniso_U_12
F1 0.0508(8) 0.0302(7) 0.0388(7) 0.0143(6) 0.0138(6) 0.0010(6)
F2 0.0362(7) 0.0258(7) 0.0588(9) -0.0035(6) 0.0195(6) 0.0072(5)
O1 0.0306(8) 0.0467(10) 0.0349(8) -0.0132(7) 0.0039(6) -0.0032(7)
S1 0.0234(3) 0.0265(3) 0.0276(3) -0.0038(2) 0.00749(19) -0.0033(2)
C1 0.0265(11) 0.0378(12) 0.0282(10) -0.0069(9) 0.0062(8) 0.0054(9)
C2 0.0232(10) 0.0301(11) 0.0229(9) -0.0022(8) 0.0069(8) 0.0053(8)
C3 0.0254(10) 0.0252(10) 0.0236(9) 0.0015(8) 0.0088(8) 0.0056(8)
C4 0.0201(9) 0.0222(10) 0.0220(9) -0.0001(7) 0.0087(7) 0.0026(7)
C5 0.0218(9) 0.0225(10) 0.0240(9) -0.0024(7) 0.0088(7) 0.0003(7)
C6 0.0320(11) 0.0262(11) 0.0246(9) 0.0020(8) 0.0078(8) -0.0051(9)
C7 0.0260(10) 0.0190(9) 0.0217(9) 0.0012(7) 0.0104(7) 0.0014(8)
C8 0.0312(11) 0.0189(10) 0.0335(11) 0.0032(8) 0.0130(9) 0.0039(8)

loop_
_atom_type_symbol
_atom_type_description
_atom_type_scat_dispersion_real
_atom_type_scat_dispersion_imag
_atom_type_scat_source
C C 0.0033 0.0016 'International Tables Vol C Tables 4.2.6.8 and 6.1.1.4'
H H 0.0000 0.0000 'International Tables Vol C Tables 4.2.6.8 and 6.1.1.4'
F F 0.0171 0.0103 'International Tables Vol C Tables 4.2.6.8 and 6.1.1.4'
O O 0.0106 0.0060 'International Tables Vol C Tables 4.2.6.8 and 6.1.1.4'
S S 0.1246 0.1234 'International Tables Vol C Tables 4.2.6.8 and 6.1.1.4'

loop_
_geom_angle_atom_site_label_1
_geom_angle_atom_site_label_2
_geom_angle_atom_site_label_3
_geom_angle
_geom_angle_site_symmetry_1
_geom_angle_site_symmetry_3
C5 S1 C2 91.90(10) . .
O1 C1 C2 124.3(2) . .
O1 C1 H1 117.9 . .
C2 C1 H1 117.9 . .
C3 C2 C1 126.8(2) . .
C3 C2 S1 111.80(15) . .
C1 C2 S1 121.35(17) . .
C2 C3 C4 112.55(18) . .
C2 C3 H3 123.7 . .
C4 C3 H3 123.7 . .
C5 C4 C3 112.32(17) . .
C5 C4 C7 125.70(17) . .
C3 C4 C7 121.80(18) . .
C4 C5 C6 128.18(18) . .
C4 C5 S1 111.41(14) . .
C6 C5 S1 120.21(15) . .
C5 C6 H6A 109.5 . .
C5 C6 H6B 109.5 . .
H6A C6 H6B 109.5 . .
C5 C6 H6C 109.5 . .
H6A C6 H6C 109.5 . .
H6B C6 H6C 109.5 . .
C7 C7 C4 139.67(10) 2 .
C7 C7 C8 93.41(11) 2 .
C4 C7 C8 126.89(17) . .
F2 C8 F1 105.84(16) . .
F2 C8 C7 117.43(18) . .
F1 C8 C7 116.26(17) . .
F2 C8 C8 116.1(2) . 2
F1 C8 C8 114.5(2) . 2
C7 C8 C8 86.42(11) . 2

loop_
_geom_bond_atom_site_label_1
_geom_bond_atom_site_label_2
_geom_bond_distance
_geom_bond_site_symmetry_2
F1 C8 1.360(2) .
F2 C8 1.356(2) .
O1 C1 1.211(3) .
S1 C5 1.7188(19) .
S1 C2 1.729(2) .
C1 C2 1.460(3) .
C1 H1 0.9300 .
C2 C3 1.362(3) .
C3 C4 1.431(3) .
C3 H3 0.9300 .
C4 C5 1.381(3) .
C4 C7 1.456(3) .
C5 C6 1.497(3) .
C6 H6A 0.9600 .
C6 H6B 0.9600 .
C6 H6C 0.9600 .
C7 C7 1.357(4) 2
C7 C8 1.503(3) .
C8 C8 1.540(4) 2

loop_
_geom_torsion_atom_site_label_1
_geom_torsion_atom_site_label_2
_geom_torsion_atom_site_label_3
_geom_torsion_atom_site_label_4
_geom_torsion
_geom_torsion_site_symmetry_1
_geom_torsion_site_symmetry_4
O1 C1 C2 C3 176.9(2) . .
O1 C1 C2 S1 -0.6(3) . .
C5 S1 C2 C3 0.45(16) . .
C5 S1 C2 C1 178.23(17) . .
C1 C2 C3 C4 -178.73(19) . .
S1 C2 C3 C4 -1.1(2) . .
C2 C3 C4 C5 1.4(2) . .
C2 C3 C4 C7 176.81(17) . .
C3 C4 C5 C6 173.81(19) . .
C7 C4 C5 C6 -1.4(3) . .
C3 C4 C5 S1 -1.0(2) . .
C7 C4 C5 S1 -176.24(15) . .
C2 S1 C5 C4 0.34(15) . .
C2 S1 C5 C6 -174.95(17) . .
C5 C4 C7 C7 -32.3(4) . 2
C3 C4 C7 C7 152.9(3) . 2
C5 C4 C7 C8 144.7(2) . .
C3 C4 C7 C8 -30.1(3) . .
C7 C7 C8 F2 122.1(2) 2 .
C4 C7 C8 F2 -56.0(3) . .
C7 C7 C8 F1 -111.1(2) 2 .
C4 C7 C8 F1 70.8(3) . .
C7 C7 C8 C8 4.4(2) 2 2
C4 C7 C8 C8 -173.65(19) . 2
